data_7243157
loop_
_publ_author_name
'Ren, Zhu-Meng'
'Wang, Lu-Lu'
'Wang, Jin-Miao'
'Zhu, Bin'
'Gao, Qiang'
'Wang, Mei'
'Shao, Feng'
'Fan, Yu-Hua'

_publ_section_title
;
 Five novel MOFs with various dimensions as efficient catalysts for oxygen
 evolution reactions
;
_journal_issue 32
_journal_name_full CrystEngComm
_journal_page_first 5475
_journal_page_last 5480
_journal_paper_doi 10.1039/D1CE00762A
_journal_volume 23
_journal_year 2021
_chemical_formula_moiety 'C27 H22 Mn N4 O5'
_chemical_formula_sum 'C27 H22 Mn N4 O5'
_chemical_formula_weight 537.42
_space_group_crystal_system triclinic
_space_group_IT_number 2
_space_group_name_Hall '-P 1'
_space_group_name_H-M_alt 'P -1'
_atom_sites_solution_hydrogens geom
_atom_sites_solution_primary dual
_audit_creation_date 2020-09-24
_audit_creation_method
;
Olex2 1.2
(compiled 2018.05.29 svn.r3508 for OlexSys, GUI svn.r5506)
;
_audit_update_record
;
2021-01-15 deposited with the CCDC.	2021-07-07 downloaded from the CCDC.
;
_cell_angle_alpha 105.384(2)
_cell_angle_beta 93.551(2)
_cell_angle_gamma 116.082(2)
_cell_formula_units_Z 2
_cell_length_a 9.2544(5)
_cell_length_b 10.3343(6)
_cell_length_c 14.8355(8)
_cell_measurement_reflns_used 4752
_cell_measurement_temperature 170
_cell_measurement_theta_max 26.392
_cell_measurement_theta_min 2.303
_cell_volume 1202.28(12)
_computing_cell_refinement 'SAINT V8.40A (?, 2016)'
_computing_data_reduction 'SAINT V8.40A (?, 2016)'
_computing_molecular_graphics 'Olex2 (Dolomanov et al., 2009)'
_computing_publication_material 'Olex2 (Dolomanov et al., 2009)'
_computing_structure_refinement 'ShelXL (Sheldrick, 2015)'
_computing_structure_solution 'XT (Sheldrick, 2015)'
_diffrn_ambient_temperature 170.0
_diffrn_measured_fraction_theta_full 0.994
_diffrn_measured_fraction_theta_max 0.986
_diffrn_measurement_device_type 'Bruker D8 VENTURE'
_diffrn_measurement_method '\f and \w scans'
_diffrn_radiation_type MoK\a
_diffrn_radiation_wavelength 0.71073
_diffrn_reflns_av_R_equivalents 0.0550
_diffrn_reflns_av_unetI/netI 0.0653
_diffrn_reflns_Laue_measured_fraction_full 0.994
_diffrn_reflns_Laue_measured_fraction_max 0.986
_diffrn_reflns_limit_h_max 11
_diffrn_reflns_limit_h_min -11
_diffrn_reflns_limit_k_max 12
_diffrn_reflns_limit_k_min -12
_diffrn_reflns_limit_l_max 18
_diffrn_reflns_limit_l_min -18
_diffrn_reflns_number 13867
_diffrn_reflns_point_group_measured_fraction_full 0.994
_diffrn_reflns_point_group_measured_fraction_max 0.986
_diffrn_reflns_theta_full 25.242
_diffrn_reflns_theta_max 26.485
_diffrn_reflns_theta_min 2.302
_diffrn_standards_number 0
_exptl_absorpt_coefficient_mu 0.596
_exptl_absorpt_correction_T_max 0.2602
_exptl_absorpt_correction_T_min 0.2139
_exptl_absorpt_correction_type multi-scan
_exptl_absorpt_process_details
'SADABS-2016/2 (Bruker,2016/2) was used for absorption correction. wR2(int) was 0.1084 before and 0.0609 after correction. The Ratio of minimum to maximum transmission is 0.8221. The \l/2 correction factor is Not present.'
_exptl_crystal_colour colourless
_exptl_crystal_colour_primary colourless
_exptl_crystal_density_diffrn 1.485
_exptl_crystal_description block
_exptl_crystal_F_000 554
_exptl_crystal_size_max 0.15
_exptl_crystal_size_mid 0.08
_exptl_crystal_size_min 0.05
_refine_diff_density_max 0.763
_refine_diff_density_min -0.527
_refine_diff_density_rms 0.087
_refine_ls_extinction_method none
_refine_ls_goodness_of_fit_ref 1.058
_refine_ls_hydrogen_treatment constr
_refine_ls_matrix_type full
_refine_ls_number_parameters 337
_refine_ls_number_reflns 4900
_refine_ls_number_restraints 6
_refine_ls_restrained_S_all 1.069
_refine_ls_R_factor_all 0.0826
_refine_ls_R_factor_gt 0.0537
_refine_ls_shift/su_max 0.001
_refine_ls_shift/su_mean 0.000
_refine_ls_structure_factor_coef Fsqd
_refine_ls_weighting_details 'w=1/[\s^2^(Fo^2^)+(0.0469P)^2^+2.1182P] where P=(Fo^2^+2Fc^2^)/3'
_refine_ls_weighting_scheme calc
_refine_ls_wR_factor_gt 0.1211
_refine_ls_wR_factor_ref 0.1430
_reflns_Friedel_coverage 0.000
_reflns_number_gt 3656
_reflns_number_total 4900
_reflns_threshold_expression 'I > 2\s(I)'
_cod_data_source_file d1ce00762a2.cif
_cod_data_source_block 0924zghy10_0m
_cod_depositor_comments 'Adding full bibliography for 7243154--7243158.cif.'
_cod_database_code 7243157
_shelx_shelxl_version_number 2018/3
_shelx_space_group_comment
;
The symmetry employed for this shelxl refinement is uniquely defined
by the following loop, which should always be used as a source of
symmetry information in preference to the above space-group names.
They are only intended as comments.
;
_shelx_estimated_absorpt_t_max 0.971
_shelx_estimated_absorpt_t_min 0.916
_olex2_refinement_description
;
1. Fixed Uiso
 At 1.2 times of:
  All C(H) groups
 At 1.5 times of:
  All C(H,H,H) groups
2. Uiso/Uaniso restraints and constraints
Uanis(C011) \\sim Ueq: with sigma of 0.005 and sigma for terminal atoms of 0.01
3.a Aromatic/amide H refined with riding coordinates:
 C10(H10), C7(H7), C4(H4), C15(H15), C12(H12), C3(H3), C16(H16), C23(H23),
 C18(H18), C20(H20), C17(H17), C22(H22), C21(H21)
3.b Idealised Me refined as rotating group:
 C00Z(H00A,H00B,H00C), C010(H01A,H01B,H01C), C011(H01D,H01E,H01F)
;
_olex2_submission_special_instructions 'No special instructions were received'

loop_
_space_group_symop_operation_xyz
'x, y, z'
'-x, -y, -z'

loop_
_atom_site_label
_atom_site_type_symbol
_atom_site_fract_x
_atom_site_fract_y
_atom_site_fract_z
_atom_site_U_iso_or_equiv
_atom_site_adp_type
_atom_site_occupancy
_atom_site_site_symmetry_order
_atom_site_calc_flag
_atom_site_refinement_flags_posn
_atom_site_refinement_flags_adp
_atom_site_refinement_flags_occupancy
_atom_site_disorder_assembly
_atom_site_disorder_group
Mn01 Mn 0.50438(7) 1.10906(6) 0.89594(3) 0.02360(17) Uani 1 1 d . . . . .
O3 O 0.5325(3) 0.8406(2) 0.96185(15) 0.0246(5) Uani 1 1 d . . . . .
O2 O 0.3853(3) 0.8673(2) 0.84959(16) 0.0284(6) Uani 1 1 d . . . . .
O4 O 0.5533(3) 0.3438(3) 0.88903(17) 0.0297(6) Uani 1 1 d . . . . .
O5 O 0.3037(3) 0.1492(3) 0.83930(17) 0.0313(6) Uani 1 1 d . . . . .
N11 N 0.1208(3) -0.1263(3) 0.52198(18) 0.0214(6) Uani 1 1 d . . . . .
O1 O 0.7586(3) 1.2061(3) 0.9563(2) 0.0461(7) Uani 1 1 d . . . . .
N10 N 0.4316(4) -0.0745(3) 0.2561(2) 0.0294(7) Uani 1 1 d . . . . .
C10 C 0.2866(4) 0.1461(4) 0.5718(2) 0.0217(7) Uani 1 1 d . . . . .
H10 H 0.371396 0.232531 0.561938 0.026 Uiso 1 1 calc R . . . .
C11 C 0.2384(4) -0.0002(3) 0.5096(2) 0.0203(7) Uani 1 1 d . . . . .
C13 C 0.0468(4) -0.1080(3) 0.5961(2) 0.0201(7) Uani 1 1 d . . . . .
C2 C 0.3658(4) 0.6245(3) 0.8256(2) 0.0189(6) Uani 1 1 d . . . . .
C7 C 0.4049(4) 0.5300(3) 0.8612(2) 0.0201(7) Uani 1 1 d . . . . .
H7 H 0.469450 0.569256 0.923815 0.024 Uiso 1 1 calc R . . . .
C4 C 0.2216(4) 0.4172(4) 0.6781(2) 0.0231(7) Uani 1 1 d . . . . .
H4 H 0.160469 0.379912 0.614768 0.028 Uiso 1 1 calc R . . . .
C8 C 0.4057(5) 0.2838(4) 0.8480(2) 0.0254(7) Uani 1 1 d . . . . .
C9 C 0.2100(4) 0.1643(3) 0.6481(2) 0.0210(7) Uani 1 1 d . . . . .
C1 C 0.4319(4) 0.7893(4) 0.8842(2) 0.0224(7) Uani 1 1 d . . . . .
C19 C -0.0810(4) -0.2505(4) 0.6070(2) 0.0250(7) Uani 1 1 d . . . . .
C15 C 0.4591(4) 0.0824(4) 0.4142(2) 0.0249(7) Uani 1 1 d . . . . .
H15 H 0.523001 0.175618 0.464879 0.030 Uiso 1 1 calc R . . . .
C14 C 0.3098(4) -0.0262(4) 0.4241(2) 0.0224(7) Uani 1 1 d . . . . .
C12 C 0.0869(4) 0.0341(4) 0.6599(2) 0.0232(7) Uani 1 1 d . . . . .
H12 H 0.031028 0.042405 0.711007 0.028 Uiso 1 1 calc R . . . .
C6 C 0.3511(4) 0.3780(4) 0.8068(2) 0.0232(7) Uani 1 1 d . . . . .
C3 C 0.2714(4) 0.5655(4) 0.7337(2) 0.0235(7) Uani 1 1 d . . . . .
H3 H 0.241047 0.627933 0.709006 0.028 Uiso 1 1 calc R . . . .
C5 C 0.2594(4) 0.3209(3) 0.7135(2) 0.0200(7) Uani 1 1 d . . . . .
C16 C 0.5137(4) 0.0535(4) 0.3298(2) 0.0267(7) Uani 1 1 d . . . . .
H16 H 0.615512 0.129392 0.324391 0.032 Uiso 1 1 calc R . . . .
N9 N -0.3271(5) -0.5276(4) 0.6172(3) 0.0511(10) Uani 1 1 d . . . . .
C23 C -0.0700(5) -0.3837(4) 0.5772(3) 0.0329(8) Uani 1 1 d . . . . .
H23 H 0.022079 -0.383922 0.552238 0.039 Uiso 1 1 calc R . . . .
C18 C 0.2257(5) -0.1607(4) 0.3481(2) 0.0311(8) Uani 1 1 d . . . . .
H18 H 0.124039 -0.238967 0.351780 0.037 Uiso 1 1 calc R . . . .
C20 C -0.2166(5) -0.2583(4) 0.6446(3) 0.0377(9) Uani 1 1 d . . . . .
H20 H -0.229253 -0.169672 0.667653 0.045 Uiso 1 1 calc R . . . .
C17 C 0.2901(5) -0.1807(4) 0.2668(3) 0.0385(10) Uani 1 1 d . . . . .
H17 H 0.230920 -0.274477 0.215982 0.046 Uiso 1 1 calc R . . . .
C22 C -0.1940(5) -0.5173(4) 0.5838(3) 0.0428(10) Uani 1 1 d . . . . .
H22 H -0.182946 -0.607114 0.563065 0.051 Uiso 1 1 calc R . . . .
C21 C -0.3338(6) -0.3975(5) 0.6482(4) 0.0534(12) Uani 1 1 d . . . . .
H21 H -0.425449 -0.400100 0.674754 0.064 Uiso 1 1 calc R . . . .
C00X C 0.8813(6) 1.1916(5) 0.9641(3) 0.0498(11) Uani 1 1 d . . . . .
N12 N 1.0128(5) 1.2886(6) 1.0304(3) 0.0733(13) Uani 1 1 d . . . . .
C00Z C 1.1701(7) 1.2884(7) 1.0448(5) 0.089(2) Uani 1 1 d . . . . .
H00A H 1.181063 1.256781 1.100428 0.133 Uiso 1 1 calc GR . . . .
H00B H 1.259791 1.391089 1.055572 0.133 Uiso 1 1 calc GR . . . .
H00C H 1.174980 1.217058 0.987943 0.133 Uiso 1 1 calc GR . . . .
C010 C 0.8866(8) 1.0574(7) 0.8941(5) 0.0859(19) Uani 1 1 d . . . . .
H01A H 0.881456 0.984613 0.926400 0.129 Uiso 1 1 calc GR . . . .
H01B H 0.989157 1.093779 0.870582 0.129 Uiso 1 1 calc GR . . . .
H01C H 0.792784 1.007337 0.840243 0.129 Uiso 1 1 calc GR . . . .
C011 C 1.0127(9) 1.4214(8) 1.0979(6) 0.123(3) Uani 1 1 d . U . . .
H01D H 0.930820 1.442810 1.069302 0.185 Uiso 1 1 calc GR . . . .
H01E H 1.121819 1.510049 1.112480 0.185 Uiso 1 1 calc GR . . . .
H01F H 0.985379 1.399903 1.156884 0.185 Uiso 1 1 calc GR . . . .

loop_
_atom_site_aniso_label
_atom_site_aniso_U_11
_atom_site_aniso_U_22
_atom_site_aniso_U_33
_atom_site_aniso_U_23
_atom_site_aniso_U_13
_atom_site_aniso_U_12
Mn01 0.0356(3) 0.0177(3) 0.0191(3) 0.0051(2) 0.0036(2) 0.0147(2)
O3 0.0327(14) 0.0189(12) 0.0183(12) 0.0019(9) 0.0023(10) 0.0116(11)
O2 0.0466(15) 0.0179(12) 0.0228(12) 0.0058(10) 0.0023(11) 0.0183(11)
O4 0.0357(15) 0.0217(13) 0.0311(13) 0.0069(10) -0.0015(11) 0.0151(11)
O5 0.0420(15) 0.0180(13) 0.0319(13) 0.0077(10) -0.0009(12) 0.0139(12)
N11 0.0252(15) 0.0174(14) 0.0182(13) 0.0040(11) 0.0024(12) 0.0086(12)
O1 0.0340(16) 0.0528(19) 0.0473(17) 0.0126(15) 0.0049(14) 0.0196(15)
N10 0.0427(19) 0.0234(15) 0.0234(15) 0.0083(12) 0.0111(14) 0.0159(14)
C10 0.0241(18) 0.0160(16) 0.0193(16) 0.0053(13) 0.0013(13) 0.0053(14)
C11 0.0235(17) 0.0168(16) 0.0178(15) 0.0039(13) -0.0003(13) 0.0087(14)
C13 0.0229(17) 0.0176(16) 0.0197(16) 0.0058(13) 0.0032(13) 0.0099(14)
C2 0.0250(17) 0.0138(15) 0.0164(15) 0.0037(12) 0.0047(13) 0.0086(13)
C7 0.0257(17) 0.0157(16) 0.0167(15) 0.0042(13) 0.0015(13) 0.0090(14)
C4 0.0295(19) 0.0180(16) 0.0162(15) 0.0023(13) -0.0016(14) 0.0091(15)
C8 0.039(2) 0.0185(18) 0.0182(16) 0.0027(13) 0.0021(15) 0.0158(16)
C9 0.0273(18) 0.0162(16) 0.0186(16) 0.0035(13) 0.0003(14) 0.0114(14)
C1 0.0325(19) 0.0175(16) 0.0210(16) 0.0076(13) 0.0120(15) 0.0135(15)
C19 0.0286(19) 0.0214(17) 0.0229(17) 0.0066(14) 0.0049(14) 0.0105(15)
C15 0.0308(19) 0.0186(17) 0.0191(16) 0.0023(13) 0.0025(14) 0.0089(15)
C14 0.0298(19) 0.0211(17) 0.0182(16) 0.0075(13) 0.0029(14) 0.0132(15)
C12 0.0267(18) 0.0234(18) 0.0206(16) 0.0083(14) 0.0047(14) 0.0122(15)
C6 0.0311(19) 0.0177(17) 0.0224(17) 0.0066(13) 0.0035(14) 0.0131(15)
C3 0.0320(19) 0.0175(16) 0.0233(17) 0.0067(14) 0.0044(15) 0.0140(15)
C5 0.0246(17) 0.0162(16) 0.0183(15) 0.0058(13) 0.0064(13) 0.0087(14)
C16 0.032(2) 0.0226(18) 0.0216(17) 0.0065(14) 0.0051(15) 0.0102(16)
N9 0.046(2) 0.0270(19) 0.076(3) 0.0189(18) 0.030(2) 0.0095(17)
C23 0.039(2) 0.0200(18) 0.038(2) 0.0068(16) 0.0138(17) 0.0130(17)
C18 0.040(2) 0.0175(17) 0.0244(18) 0.0027(14) 0.0086(16) 0.0055(16)
C20 0.034(2) 0.025(2) 0.053(2) 0.0102(18) 0.0171(19) 0.0136(17)
C17 0.052(3) 0.0223(19) 0.0265(19) 0.0018(15) 0.0115(18) 0.0083(18)
C22 0.050(3) 0.0189(19) 0.055(3) 0.0092(18) 0.020(2) 0.0121(18)
C21 0.041(3) 0.036(2) 0.081(3) 0.021(2) 0.031(2) 0.014(2)
C00X 0.049(3) 0.053(3) 0.047(3) 0.017(2) 0.010(2) 0.023(2)
N12 0.043(3) 0.076(3) 0.075(3) 0.000(3) 0.005(2) 0.021(2)
C00Z 0.044(3) 0.091(5) 0.123(6) 0.025(4) 0.001(3) 0.032(3)
C010 0.090(5) 0.068(4) 0.088(4) -0.005(3) 0.014(4) 0.045(4)
C011 0.080(4) 0.102(5) 0.122(5) -0.044(4) 0.017(4) 0.033(4)

loop_
_atom_type_symbol
_atom_type_description
_atom_type_scat_dispersion_real
_atom_type_scat_dispersion_imag
_atom_type_scat_source
C C 0.0033 0.0016 'International Tables Vol C Tables 4.2.6.8 and 6.1.1.4'
H H 0.0000 0.0000 'International Tables Vol C Tables 4.2.6.8 and 6.1.1.4'
Mn Mn 0.3368 0.7283 'International Tables Vol C Tables 4.2.6.8 and 6.1.1.4'
N N 0.0061 0.0033 'International Tables Vol C Tables 4.2.6.8 and 6.1.1.4'
O O 0.0106 0.0060 'International Tables Vol C Tables 4.2.6.8 and 6.1.1.4'

loop_
_geom_angle_atom_site_label_1
_geom_angle_atom_site_label_2
_geom_angle_atom_site_label_3
_geom_angle
_geom_angle_site_symmetry_1
_geom_angle_site_symmetry_3
_geom_angle_publ_flag
O3 Mn01 O2 101.20(9) 2_677 . ?
O3 Mn01 O4 92.98(9) 2_677 1_565 ?
O3 Mn01 O5 93.96(9) 2_677 1_565 ?
O3 Mn01 O1 86.88(10) 2_677 . ?
O3 Mn01 N10 174.66(10) 2_677 2_666 ?
O3 Mn01 C8 96.05(9) 2_677 1_565 ?
O2 Mn01 O4 155.38(9) . 1_565 ?
O2 Mn01 O5 100.56(9) . 1_565 ?
O2 Mn01 O1 112.18(11) . . ?
O2 Mn01 N10 83.31(9) . 2_666 ?
O2 Mn01 C8 128.07(11) . 1_565 ?
O4 Mn01 N10 83.80(9) 1_565 2_666 ?
O4 Mn01 C8 29.06(10) 1_565 1_565 ?
O5 Mn01 O4 58.07(9) 1_565 1_565 ?
O5 Mn01 N10 87.95(10) 1_565 2_666 ?
O5 Mn01 C8 29.15(10) 1_565 1_565 ?
O1 Mn01 O4 88.40(10) . 1_565 ?
O1 Mn01 O5 146.47(11) . 1_565 ?
O1 Mn01 N10 88.78(11) . 2_666 ?
O1 Mn01 C8 117.39(12) . 1_565 ?
N10 Mn01 C8 83.21(10) 2_666 1_565 ?
C1 O3 Mn01 129.6(2) . 2_677 ?
C1 O2 Mn01 124.4(2) . . ?
C8 O4 Mn01 88.08(19) . 1_545 ?
C8 O5 Mn01 90.8(2) . 1_545 ?
C13 N11 C11 118.0(3) . . ?
C00X O1 Mn01 148.8(3) . . ?
C16 N10 Mn01 124.2(2) . 2_666 ?
C16 N10 C17 116.7(3) . . ?
C17 N10 Mn01 118.4(2) . 2_666 ?
C11 C10 H10 120.2 . . ?
C9 C10 H10 120.2 . . ?
C9 C10 C11 119.6(3) . . ?
N11 C11 C10 122.2(3) . . ?
N11 C11 C14 115.8(3) . . ?
C10 C11 C14 122.0(3) . . ?
N11 C13 C19 115.9(3) . . ?
N11 C13 C12 122.8(3) . . ?
C12 C13 C19 121.3(3) . . ?
C7 C2 C1 120.0(3) . . ?
C7 C2 C3 118.7(3) . . ?
C3 C2 C1 121.2(3) . . ?
C2 C7 H7 119.3 . . ?
C2 C7 C6 121.3(3) . . ?
C6 C7 H7 119.3 . . ?
C3 C4 H4 119.5 . . ?
C3 C4 C5 121.1(3) . . ?
C5 C4 H4 119.5 . . ?
O4 C8 Mn01 62.86(17) . 1_545 ?
O4 C8 O5 122.5(3) . . ?
O4 C8 C6 118.0(3) . . ?
O5 C8 Mn01 60.05(17) . 1_545 ?
O5 C8 C6 119.5(3) . . ?
C6 C8 Mn01 172.4(2) . 1_545 ?
C10 C9 C12 118.1(3) . . ?
C10 C9 C5 119.5(3) . . ?
C12 C9 C5 122.3(3) . . ?
O3 C1 O2 124.9(3) . . ?
O3 C1 C2 118.3(3) . . ?
O2 C1 C2 116.8(3) . . ?
C23 C19 C13 120.4(3) . . ?
C23 C19 C20 116.8(3) . . ?
C20 C19 C13 122.8(3) . . ?
C14 C15 H15 120.2 . . ?
C16 C15 H15 120.2 . . ?
C16 C15 C14 119.5(3) . . ?
C15 C14 C11 122.7(3) . . ?
C18 C14 C11 120.3(3) . . ?
C18 C14 C15 116.9(3) . . ?
C13 C12 C9 119.3(3) . . ?
C13 C12 H12 120.4 . . ?
C9 C12 H12 120.4 . . ?
C7 C6 C8 118.5(3) . . ?
C7 C6 C5 119.5(3) . . ?
C5 C6 C8 121.9(3) . . ?
C2 C3 H3 119.7 . . ?
C4 C3 C2 120.7(3) . . ?
C4 C3 H3 119.7 . . ?
C4 C5 C9 118.5(3) . . ?
C4 C5 C6 118.8(3) . . ?
C6 C5 C9 122.6(3) . . ?
N10 C16 C15 123.7(3) . . ?
N10 C16 H16 118.2 . . ?
C15 C16 H16 118.2 . . ?
C22 N9 C21 115.4(3) . . ?
C19 C23 H23 120.2 . . ?
C19 C23 C22 119.7(4) . . ?
C22 C23 H23 120.2 . . ?
C14 C18 H18 120.1 . . ?
C14 C18 C17 119.8(3) . . ?
C17 C18 H18 120.1 . . ?
C19 C20 H20 120.5 . . ?
C19 C20 C21 119.0(4) . . ?
C21 C20 H20 120.5 . . ?
N10 C17 C18 123.4(3) . . ?
N10 C17 H17 118.3 . . ?
C18 C17 H17 118.3 . . ?
N9 C22 C23 124.2(4) . . ?
N9 C22 H22 117.9 . . ?
C23 C22 H22 117.9 . . ?
N9 C21 C20 124.8(4) . . ?
N9 C21 H21 117.6 . . ?
C20 C21 H21 117.6 . . ?
O1 C00X N12 122.7(5) . . ?
O1 C00X C010 119.8(5) . . ?
N12 C00X C010 117.5(5) . . ?
C00X N12 C00Z 128.1(5) . . ?
C00X N12 C011 118.8(5) . . ?
C00Z N12 C011 113.0(5) . . ?
N12 C00Z H00A 109.5 . . ?
N12 C00Z H00B 109.5 . . ?
N12 C00Z H00C 109.5 . . ?
H00A C00Z H00B 109.5 . . ?
H00A C00Z H00C 109.5 . . ?
H00B C00Z H00C 109.5 . . ?
C00X C010 H01A 109.5 . . ?
C00X C010 H01B 109.5 . . ?
C00X C010 H01C 109.5 . . ?
H01A C010 H01B 109.5 . . ?
H01A C010 H01C 109.5 . . ?
H01B C010 H01C 109.5 . . ?
N12 C011 H01D 109.5 . . ?
N12 C011 H01E 109.5 . . ?
N12 C011 H01F 109.5 . . ?
H01D C011 H01E 109.5 . . ?
H01D C011 H01F 109.5 . . ?
H01E C011 H01F 109.5 . . ?

loop_
_geom_bond_atom_site_label_1
_geom_bond_atom_site_label_2
_geom_bond_distance
_geom_bond_site_symmetry_2
_geom_bond_publ_flag
Mn01 O3 2.122(2) 2_677 ?
Mn01 O2 2.122(2) . ?
Mn01 O4 2.296(2) 1_565 ?
Mn01 O5 2.235(2) 1_565 ?
Mn01 O1 2.129(3) . ?
Mn01 N10 2.343(3) 2_666 ?
Mn01 C8 2.579(3) 1_565 ?
O3 C1 1.259(4) . ?
O2 C1 1.263(4) . ?
O4 C8 1.253(4) . ?
O5 C8 1.256(4) . ?
N11 C11 1.349(4) . ?
N11 C13 1.346(4) . ?
O1 C00X 1.211(5) . ?
N10 C16 1.330(4) . ?
N10 C17 1.341(5) . ?
C10 H10 0.9500 . ?
C10 C11 1.397(4) . ?
C10 C9 1.387(4) . ?
C11 C14 1.482(4) . ?
C13 C19 1.486(5) . ?
C13 C12 1.389(4) . ?
C2 C7 1.387(4) . ?
C2 C1 1.504(4) . ?
C2 C3 1.392(4) . ?
C7 H7 0.9500 . ?
C7 C6 1.399(4) . ?
C4 H4 0.9500 . ?
C4 C3 1.379(4) . ?
C4 C5 1.395(4) . ?
C8 C6 1.513(4) . ?
C9 C12 1.393(5) . ?
C9 C5 1.494(4) . ?
C19 C23 1.381(5) . ?
C19 C20 1.384(5) . ?
C15 H15 0.9500 . ?
C15 C14 1.392(5) . ?
C15 C16 1.388(5) . ?
C14 C18 1.384(5) . ?
C12 H12 0.9500 . ?
C6 C5 1.401(5) . ?
C3 H3 0.9500 . ?
C16 H16 0.9500 . ?
N9 C22 1.329(5) . ?
N9 C21 1.331(5) . ?
C23 H23 0.9500 . ?
C23 C22 1.387(5) . ?
C18 H18 0.9500 . ?
C18 C17 1.385(5) . ?
C20 H20 0.9500 . ?
C20 C21 1.387(5) . ?
C17 H17 0.9500 . ?
C22 H22 0.9500 . ?
C21 H21 0.9500 . ?
C00X N12 1.308(6) . ?
C00X C010 1.519(7) . ?
N12 C00Z 1.459(7) . ?
N12 C011 1.469(7) . ?
C00Z H00A 0.9800 . ?
C00Z H00B 0.9800 . ?
C00Z H00C 0.9800 . ?
C010 H01A 0.9800 . ?
C010 H01B 0.9800 . ?
C010 H01C 0.9800 . ?
C011 H01D 0.9800 . ?
C011 H01E 0.9800 . ?
C011 H01F 0.9800 . ?
